data_4124582
loop_
_publ_author_name
'Blake, Matthew P.'
'Kaltsoyannis, Nikolas'
'Mountford, Philip'

_publ_section_title
;
 Probing the Limits of Alkaline Earth-Transition Metal Bonding: An
 Experimental and Computational Study.
;
_journal_issue 38
_journal_name_full 'Journal of the American Chemical Society'
_journal_page_first 12352
_journal_page_last 12368
_journal_paper_doi 10.1021/jacs.5b07866
_journal_volume 137
_journal_year 2015
_chemical_formula_moiety 'C38 H82 Fe2 N12 O8 P4 Yb1'
_chemical_formula_sum 'C38 H82 Fe2 N12 O8 P4 Yb'
_chemical_formula_weight 1243.77
_chemical_name_systematic
;
YbFp2(HMPA)4
;
_space_group_IT_number 15
_symmetry_cell_setting monoclinic
_symmetry_space_group_name_Hall '-C 2yc'
_symmetry_space_group_name_H-M 'C 1 2/c 1'
_atom_sites_solution_hydrogens geom
_atom_sites_solution_primary other
_atom_sites_solution_secondary difmap
_cell_angle_alpha 90
_cell_angle_beta 98.2726(5)
_cell_angle_gamma 90
_cell_formula_units_Z 12
_cell_length_a 52.9398(5)
_cell_length_b 13.8313(2)
_cell_length_c 23.2571(3)
_cell_measurement_reflns_used 18592
_cell_measurement_temperature 150
_cell_measurement_theta_max 27
_cell_measurement_theta_min 5
_cell_volume 16852.3(4)
_computing_cell_refinement 'DENZO/SCALEPACK (Otwinowski & Minor, 1997)'
_computing_data_collection 'COLLECT (Nonius, 2001).'
_computing_data_reduction 'DENZO/SCALEPACK (Otwinowski & Minor, 1997)'
_computing_molecular_graphics 'CAMERON (Watkin et al., 1996)'
_computing_publication_material 'CRYSTALS (Betteridge et al., 2003)'
_computing_structure_refinement 'CRYSTALS (Betteridge et al., 2003)'
_computing_structure_solution 'Superflip (Palatinus & Chapuis, 2007)'
_diffrn_ambient_temperature 150
_diffrn_measured_fraction_theta_full 0.982
_diffrn_measured_fraction_theta_max 0.981
_diffrn_measurement_device Area
_diffrn_measurement_device_type 'Nonius KappaCCD'
_diffrn_measurement_method \w
_diffrn_radiation_monochromator graphite
_diffrn_radiation_type 'Mo K\a'
_diffrn_radiation_wavelength 0.71073
_diffrn_reflns_av_R_equivalents 0.046
_diffrn_reflns_limit_h_max 68
_diffrn_reflns_limit_h_min -68
_diffrn_reflns_limit_k_max 17
_diffrn_reflns_limit_k_min -17
_diffrn_reflns_limit_l_max 30
_diffrn_reflns_limit_l_min -30
_diffrn_reflns_number 34800
_diffrn_reflns_theta_full 26.059
_diffrn_reflns_theta_max 27.431
_diffrn_reflns_theta_min 5.145
_diffrn_standards_number 0
_exptl_absorpt_coefficient_mu 2.329
_exptl_absorpt_correction_T_max 0.79
_exptl_absorpt_correction_T_min 0.79
_exptl_absorpt_correction_type multi-scan
_exptl_absorpt_process_details 'DENZO/SCALEPACK (Otwinowski & Minor, 1997)'
_exptl_crystal_colour red
_exptl_crystal_density_diffrn 1.471
_exptl_crystal_density_method 'not measured'
_exptl_crystal_description block
_exptl_crystal_F_000 7680
_exptl_crystal_size_max 0.200
_exptl_crystal_size_mid 0.200
_exptl_crystal_size_min 0.100
_refine_diff_density_max 0.87
_refine_diff_density_min -0.94
_refine_ls_extinction_method None
_refine_ls_goodness_of_fit_ref 1.1275
_refine_ls_hydrogen_treatment none
_refine_ls_matrix_type full
_refine_ls_number_parameters 879
_refine_ls_number_reflns 12533
_refine_ls_number_restraints 0
_refine_ls_R_factor_all 0.0737
_refine_ls_R_factor_gt 0.0428
_refine_ls_shift/su_max 0.0021778
_refine_ls_shift/su_mean 0.0000183
_refine_ls_structure_factor_coef F
_refine_ls_weighting_details
;
 Method, part 1, Chebychev polynomial, (Watkin, 1994, Prince, 1982) 
 [weight] = 1.0/[A~0~*T~0~(x)+A~1~*T~1~(x) ... +A~n-1~]*T~n-1~(x)] 
 where A~i~ are the Chebychev coefficients listed below and x= Fcalc/Fmax 
 Method = Robust Weighting (Prince, 1982) 
 W = [weight] * [1-(deltaF/6*sigmaF)^2^]^2^ 
 A~i~ are: 
 1.28 0.797 1.40 0.369 0.381 
;
_refine_ls_weighting_scheme calc
_refine_ls_wR_factor_all 0.0460
_refine_ls_wR_factor_gt 0.0325
_refine_ls_wR_factor_ref 0.0307
_reflns_limit_h_max 67
_reflns_limit_h_min -68
_reflns_limit_k_max 17
_reflns_limit_k_min 0
_reflns_limit_l_max 30
_reflns_limit_l_min 0
_reflns_number_gt 13717
_reflns_number_total 18859
_reflns_threshold_expression I>2.0\s(I)
_oxford_diffrn_Wilson_B_factor 2.13
_oxford_diffrn_Wilson_scale 487.10
_oxford_refine_ls_r_factor_ref 0.0366
_oxford_refine_ls_scale 0.04983(3)
_oxford_reflns_number_all 18859
_oxford_reflns_threshold_expression_ref I>3.0\s(I)
_cod_data_source_file ja5b07866_si_002.cif
_cod_data_source_block compound_12
_cod_depositor_comments
;
The following automatic conversions were performed:

'_atom_sites_solution_primary' value 'Other' changed to 'other'
according to
/usr/data/users/saulius/crontab/automatic-downloads/current/ACS/lib/dictionaries/cif_core.dic
dictionary named 'cif_core.dic' version 2.4.2 from 2011-04-26.

Automatic conversion script
Id: cif_fix_values 3271 2015-04-21 07:52:19Z andrius 
;
_cod_original_sg_symbol_H-M 'C 2/c '
_cod_original_formula_sum 'C38 H82 Fe2 N12 O8 P4 Yb1'
_cod_database_code 4124582

loop_
_symmetry_equiv_pos_as_xyz
x,y,z
-x,-y,-z
x+1/2,y+1/2,z
-x+1/2,-y+1/2,-z
x,-y,z+1/2
-x,y,-z+1/2
x+1/2,-y+1/2,z+1/2
-x+1/2,y+1/2,-z+1/2

loop_
_atom_site_label
_atom_site_type_symbol
_atom_site_fract_x
_atom_site_fract_y
_atom_site_fract_z
_atom_site_U_iso_or_equiv
_atom_site_occupancy
_atom_site_adp_type
_atom_site_refinement_flags_posn
_atom_site_refinement_flags_adp
Yb1 Yb 0.160891(3) 0.472230(12) 0.082646(8) 0.0256 1.0000 Uani . .
Yb101 Yb 0.0000 0.073326(18) 0.2500 0.0255 1.0000 Uani S T
C1 C 0.14392(9) 0.6832(4) -0.0052(2) 0.0424 1.0000 Uani . .
C2 C 0.13453(11) 0.7295(4) -0.1041(2) 0.0490 1.0000 Uani . .
C3 C 0.12748(16) 0.9076(5) 0.0008(4) 0.0867 1.0000 Uani . .
C4 C 0.12708(14) 0.9311(4) -0.0531(4) 0.0781 1.0000 Uani . .
C5 C 0.1525(2) 0.9262(4) -0.0668(3) 0.0930 1.0000 Uani . .
C6 C 0.16791(12) 0.9010(4) -0.0141(4) 0.0786 1.0000 Uani . .
C7 C 0.15148(19) 0.8904(5) 0.0249(3) 0.0852 1.0000 Uani . .
C8 C 0.18219(9) 0.6658(4) 0.1832(2) 0.0477 1.0000 Uani . .
C9 C 0.20706(10) 0.6779(4) 0.2787(3) 0.0521 1.0000 Uani . .
C10 C 0.17260(12) 0.8780(4) 0.2567(3) 0.0599 1.0000 Uani . .
C11 C 0.16913(12) 0.8760(4) 0.1970(3) 0.0607 1.0000 Uani . .
C12 C 0.19358(14) 0.8843(4) 0.1777(2) 0.0666 1.0000 Uani . .
C13 C 0.21187(12) 0.8913(4) 0.2279(3) 0.0583 1.0000 Uani . .
C14 C 0.19883(12) 0.8857(3) 0.2759(3) 0.0579 1.0000 Uani . .
C15 C 0.10579(9) 0.2053(4) -0.0122(2) 0.0466 1.0000 Uani . .
C16 C 0.11282(11) 0.1974(4) -0.1136(2) 0.0506 1.0000 Uani . .
C17 C 0.12282(11) 0.4402(4) -0.1185(3) 0.0585 1.0000 Uani . .
C18 C 0.16908(11) 0.4375(4) -0.0996(3) 0.0605 1.0000 Uani . .
C19 C 0.18001(11) 0.1910(4) 0.0123(2) 0.0525 1.0000 Uani . .
C20 C 0.17770(11) 0.1999(4) -0.0921(3) 0.0600 1.0000 Uani . .
C21 C 0.22845(10) 0.2676(4) 0.1426(2) 0.0532 1.0000 Uani . .
C22 C 0.21613(17) 0.1254(5) 0.1928(4) 0.1128 1.0000 Uani . .
C23 C 0.16299(13) 0.1686(4) 0.2654(3) 0.0657 1.0000 Uani . .
C24 C 0.14658(11) 0.1727(5) 0.1612(3) 0.0693 1.0000 Uani . .
C25 C 0.22083(18) 0.3180(12) 0.2916(4) 0.1847 1.0000 Uani . .
C26 C 0.18156(18) 0.4101(6) 0.2793(4) 0.1087 1.0000 Uani . .
C27 C 0.07499(11) 0.4503(4) 0.0403(2) 0.0562 1.0000 Uani . .
C28 C 0.05178(9) 0.5730(4) 0.0862(2) 0.0483 1.0000 Uani . .
C29 C 0.10499(10) 0.7171(3) 0.1124(2) 0.0461 1.0000 Uani . .
C30 C 0.11583(10) 0.6691(4) 0.2138(2) 0.0471 1.0000 Uani . .
C31 C 0.10458(12) 0.3854(4) 0.2164(2) 0.0550 1.0000 Uani . .
C32 C 0.07174(10) 0.5052(4) 0.2253(2) 0.0474 1.0000 Uani . .
C33 C 0.22039(11) 0.7176(3) 0.0546(3) 0.0602 1.0000 Uani . .
C34 C 0.20991(10) 0.6591(4) -0.0445(2) 0.0517 1.0000 Uani . .
C35 C 0.27160(11) 0.5623(5) 0.0980(3) 0.0878 1.0000 Uani . .
C36 C 0.23723(11) 0.5309(4) 0.1564(3) 0.0645 1.0000 Uani . .
C37 C 0.23490(11) 0.3647(3) -0.0128(3) 0.0532 1.0000 Uani . .
C38 C 0.25573(12) 0.5053(4) -0.0473(3) 0.0764 1.0000 Uani . .
C101 C -0.02365(9) -0.1359(3) 0.1646(2) 0.0384 1.0000 Uani . .
C102 C -0.03454(9) -0.1776(4) 0.0636(2) 0.0403 1.0000 Uani . .
C103 C -0.02811(11) -0.3832(3) 0.0997(2) 0.0476 1.0000 Uani . .
C104 C -0.05331(10) -0.3647(3) 0.1086(2) 0.0446 1.0000 Uani . .
C105 C -0.05354(10) -0.3409(3) 0.1666(2) 0.0432 1.0000 Uani . .
C106 C -0.02791(9) -0.3434(4) 0.1942(2) 0.0442 1.0000 Uani . .
C107 C -0.01192(11) -0.3713(4) 0.1531(2) 0.0511 1.0000 Uani . .
C108 C 0.01317(11) 0.3455(4) 0.1584(2) 0.0524 1.0000 Uani . .
C109 C -0.00013(10) 0.3273(4) 0.0539(2) 0.0514 1.0000 Uani . .
C110 C -0.06109(13) 0.3332(6) 0.1695(3) 0.0846 1.0000 Uani . .
C111 C -0.06437(11) 0.3280(5) 0.0649(3) 0.0682 1.0000 Uani . .
C112 C -0.00865(9) 0.0879(4) 0.0615(2) 0.0421 1.0000 Uani . .
C113 C -0.05468(9) 0.0921(4) 0.0632(2) 0.0497 1.0000 Uani . .
C114 C 0.06366(10) 0.1733(3) 0.1212(2) 0.0432 1.0000 Uani . .
C115 C 0.08543(8) 0.0291(4) 0.09287(19) 0.0379 1.0000 Uani . .
C116 C 0.03941(9) -0.1197(4) 0.1034(2) 0.0410 1.0000 Uani . .
C117 C 0.05132(10) -0.1747(3) 0.2031(2) 0.0467 1.0000 Uani . .
C118 C 0.07865(12) 0.0539(6) 0.2942(2) 0.0806 1.0000 Uani . .
C119 C 0.10475(9) -0.0387(4) 0.2374(2) 0.0495 1.0000 Uani . .
P1 P 0.14449(2) 0.31040(8) -0.04135(5) 0.0300 1.0000 Uani . .
P2 P 0.18657(2) 0.28664(8) 0.19477(5) 0.0320 1.0000 Uani . .
P3 P 0.09967(2) 0.52973(8) 0.13692(4) 0.0288 1.0000 Uani . .
P4 P 0.22503(2) 0.52851(8) 0.03898(6) 0.0365 1.0000 Uani . .
P101 P -0.02614(2) 0.22528(8) 0.12675(5) 0.0289 1.0000 Uani . .
P102 P 0.05776(2) 0.01417(8) 0.18319(4) 0.0294 1.0000 Uani . .
N1 N 0.11742(7) 0.2514(3) -0.05906(16) 0.0368 1.0000 Uani . .
N2 N 0.14531(8) 0.3844(3) -0.09571(17) 0.0414 1.0000 Uani . .
N3 N 0.17035(8) 0.2441(3) -0.04018(17) 0.0406 1.0000 Uani . .
N4 N 0.20934(8) 0.2235(3) 0.17358(19) 0.0471 1.0000 Uani . .
N5 N 0.16404(7) 0.2132(3) 0.20909(17) 0.0416 1.0000 Uani . .
N6 N 0.19765(10) 0.3394(4) 0.25542(19) 0.0603 1.0000 Uani . .
N7 N 0.07636(7) 0.5305(3) 0.08144(15) 0.0372 1.0000 Uani . .
N8 N 0.10191(7) 0.6438(3) 0.15618(16) 0.0354 1.0000 Uani . .
N9 N 0.09218(7) 0.4732(3) 0.19388(16) 0.0399 1.0000 Uani . .
N10 N 0.22357(7) 0.6395(3) 0.01419(19) 0.0410 1.0000 Uani . .
N11 N 0.24529(7) 0.5288(3) 0.0992(2) 0.0483 1.0000 Uani . .
N12 N 0.23667(7) 0.4696(3) -0.01179(19) 0.0458 1.0000 Uani . .
N101 N -0.00149(7) 0.2890(3) 0.11197(16) 0.0374 1.0000 Uani . .
N102 N -0.05324(7) 0.2849(3) 0.11981(17) 0.0424 1.0000 Uani . .
N103 N -0.03043(7) 0.1459(3) 0.07445(15) 0.0336 1.0000 Uani . .
N104 N 0.06678(7) 0.0686(3) 0.12691(16) 0.0359 1.0000 Uani . .
N105 N 0.05395(7) -0.0985(3) 0.16088(15) 0.0333 1.0000 Uani . .
N106 N 0.08016(7) 0.0085(3) 0.23954(15) 0.0413 1.0000 Uani . .
O1 O 0.14570(8) 0.6061(3) 0.01784(17) 0.0630 1.0000 Uani . .
O2 O 0.12933(11) 0.6863(3) -0.14807(19) 0.0841 1.0000 Uani . .
O3 O 0.17479(8) 0.6016(3) 0.15112(19) 0.0688 1.0000 Uani . .
O4 O 0.21720(8) 0.6242(3) 0.3136(2) 0.0757 1.0000 Uani . .
O5 O 0.14449(6) 0.3530(2) 0.01741(13) 0.0347 1.0000 Uani . .
O6 O 0.17664(6) 0.3559(2) 0.14921(14) 0.0465 1.0000 Uani . .
O7 O 0.12214(6) 0.4819(2) 0.11857(13) 0.0385 1.0000 Uani . .
O8 O 0.20077(5) 0.4828(2) 0.05063(13) 0.0371 1.0000 Uani . .
O101 O -0.01846(8) -0.0603(2) 0.18955(15) 0.0553 1.0000 Uani . .
O102 O -0.03744(7) -0.1351(3) 0.01983(15) 0.0553 1.0000 Uani . .
O103 O -0.02027(6) 0.1899(2) 0.18709(12) 0.0333 1.0000 Uani . .
O104 O 0.03550(6) 0.0659(2) 0.20071(12) 0.0363 1.0000 Uani . .
H31 H 0.1124 0.9057 0.0212 0.1042 1.0000 Uiso R .
H41 H 0.1119 0.9478 -0.0803 0.0940 1.0000 Uiso R .
H51 H 0.1582 0.9408 -0.1035 0.1110 1.0000 Uiso R .
H61 H 0.1864 0.8944 -0.0069 0.0953 1.0000 Uiso R .
H71 H 0.1566 0.8729 0.0658 0.1029 1.0000 Uiso R .
H101 H 0.1592 0.8747 0.2817 0.0723 1.0000 Uiso R .
H111 H 0.1527 0.8710 0.1721 0.0732 1.0000 Uiso R .
H121 H 0.1971 0.8856 0.1382 0.0799 1.0000 Uiso R .
H131 H 0.2304 0.8983 0.2292 0.0700 1.0000 Uiso R .
H141 H 0.2069 0.8890 0.3167 0.0690 1.0000 Uiso R .
H151 H 0.1080 0.2446 0.0221 0.0689 1.0000 Uiso R .
H152 H 0.1133 0.1421 -0.0033 0.0689 1.0000 Uiso R .
H153 H 0.0878 0.1970 -0.0248 0.0692 1.0000 Uiso R .
H161 H 0.1205 0.2314 -0.1430 0.0756 1.0000 Uiso R .
H162 H 0.1202 0.1327 -0.1081 0.0757 1.0000 Uiso R .
H163 H 0.0946 0.1922 -0.1257 0.0755 1.0000 Uiso R .
H171 H 0.1076 0.4008 -0.1219 0.0870 1.0000 Uiso R .
H172 H 0.1203 0.4936 -0.0937 0.0871 1.0000 Uiso R .
H173 H 0.1245 0.4655 -0.1561 0.0868 1.0000 Uiso R .
H181 H 0.1837 0.3992 -0.0840 0.0911 1.0000 Uiso R .
H182 H 0.1689 0.4972 -0.0783 0.0911 1.0000 Uiso R .
H183 H 0.1698 0.4518 -0.1394 0.0911 1.0000 Uiso R .
H191 H 0.1761 0.2255 0.0457 0.0789 1.0000 Uiso R .
H192 H 0.1982 0.1825 0.0148 0.0787 1.0000 Uiso R .
H193 H 0.1717 0.1287 0.0099 0.0787 1.0000 Uiso R .
H201 H 0.1706 0.2357 -0.1262 0.0910 1.0000 Uiso R .
H202 H 0.1960 0.2004 -0.0895 0.0910 1.0000 Uiso R .
H203 H 0.1717 0.1343 -0.0956 0.0907 1.0000 Uiso R .
H211 H 0.2219 0.3267 0.1243 0.0791 1.0000 Uiso R .
H212 H 0.2436 0.2823 0.1699 0.0791 1.0000 Uiso R .
H213 H 0.2326 0.2233 0.1138 0.0791 1.0000 Uiso R .
H221 H 0.2035 0.0994 0.2145 0.1677 1.0000 Uiso R .
H222 H 0.2173 0.0855 0.1593 0.1681 1.0000 Uiso R .
H223 H 0.2325 0.1267 0.2170 0.1682 1.0000 Uiso R .
H231 H 0.1750 0.1994 0.2946 0.0979 1.0000 Uiso R .
H232 H 0.1460 0.1768 0.2746 0.0980 1.0000 Uiso R .
H233 H 0.1668 0.1006 0.2632 0.0978 1.0000 Uiso R .
H241 H 0.1459 0.2136 0.1274 0.1037 1.0000 Uiso R .
H242 H 0.1526 0.1098 0.1521 0.1039 1.0000 Uiso R .
H243 H 0.1299 0.1678 0.1717 0.1041 1.0000 Uiso R .
H251 H 0.2174 0.3012 0.3297 0.2761 1.0000 Uiso R .
H252 H 0.2293 0.2644 0.2755 0.2759 1.0000 Uiso R .
H253 H 0.2317 0.3739 0.2945 0.2761 1.0000 Uiso R .
H261 H 0.1921 0.4615 0.2972 0.1629 1.0000 Uiso R .
H262 H 0.1692 0.4360 0.2491 0.1629 1.0000 Uiso R .
H263 H 0.1728 0.3789 0.3076 0.1629 1.0000 Uiso R .
H271 H 0.0922 0.4319 0.0340 0.0848 1.0000 Uiso R .
H272 H 0.0651 0.4698 0.0039 0.0849 1.0000 Uiso R .
H273 H 0.0668 0.3962 0.0559 0.0850 1.0000 Uiso R .
H281 H 0.0541 0.6267 0.1135 0.0728 1.0000 Uiso R .
H282 H 0.0443 0.5973 0.0489 0.0730 1.0000 Uiso R .
H283 H 0.0404 0.5265 0.0994 0.0730 1.0000 Uiso R .
H291 H 0.0972 0.6950 0.0747 0.0691 1.0000 Uiso R .
H292 H 0.0969 0.7763 0.1216 0.0689 1.0000 Uiso R .
H293 H 0.1228 0.7285 0.1117 0.0690 1.0000 Uiso R .
H301 H 0.1084 0.7262 0.2278 0.0710 1.0000 Uiso R .
H302 H 0.1144 0.6167 0.2405 0.0711 1.0000 Uiso R .
H303 H 0.1336 0.6813 0.2116 0.0709 1.0000 Uiso R .
H311 H 0.1118 0.3952 0.2559 0.0831 1.0000 Uiso R .
H312 H 0.1178 0.3674 0.1943 0.0828 1.0000 Uiso R .
H313 H 0.0921 0.3350 0.2141 0.0833 1.0000 Uiso R .
H321 H 0.0648 0.5659 0.2109 0.0713 1.0000 Uiso R .
H322 H 0.0783 0.5113 0.2660 0.0705 1.0000 Uiso R .
H323 H 0.0583 0.4575 0.2209 0.0709 1.0000 Uiso R .
H331 H 0.2286 0.7747 0.0425 0.0899 1.0000 Uiso R .
H332 H 0.2281 0.7010 0.0929 0.0901 1.0000 Uiso R .
H333 H 0.2026 0.7312 0.0547 0.0899 1.0000 Uiso R .
H341 H 0.2185 0.7100 -0.0617 0.0770 1.0000 Uiso R .
H342 H 0.2098 0.6021 -0.0682 0.0766 1.0000 Uiso R .
H343 H 0.1929 0.6783 -0.0414 0.0770 1.0000 Uiso R .
H351 H 0.2763 0.5548 0.0598 0.1312 1.0000 Uiso R .
H352 H 0.2833 0.5267 0.1255 0.1309 1.0000 Uiso R .
H353 H 0.2726 0.6301 0.1085 0.1310 1.0000 Uiso R .
H361 H 0.2205 0.5051 0.1547 0.0970 1.0000 Uiso R .
H362 H 0.2487 0.4936 0.1832 0.0968 1.0000 Uiso R .
H363 H 0.2372 0.5966 0.1701 0.0969 1.0000 Uiso R .
H371 H 0.2198 0.3449 0.0024 0.0796 1.0000 Uiso R .
H372 H 0.2497 0.3364 0.0093 0.0799 1.0000 Uiso R .
H373 H 0.2336 0.3440 -0.0526 0.0799 1.0000 Uiso R .
H381 H 0.2719 0.4755 -0.0336 0.1148 1.0000 Uiso R .
H382 H 0.2574 0.5742 -0.0428 0.1150 1.0000 Uiso R .
H383 H 0.2506 0.4896 -0.0876 0.1152 1.0000 Uiso R .
H1031 H -0.0227 -0.4006 0.0630 0.0569 1.0000 Uiso R .
H1041 H -0.0683 -0.3686 0.0789 0.0531 1.0000 Uiso R .
H1051 H -0.0687 -0.3259 0.1852 0.0522 1.0000 Uiso R .
H1061 H -0.0222 -0.3293 0.2351 0.0527 1.0000 Uiso R .
H1071 H 0.0064 -0.3810 0.1602 0.0608 1.0000 Uiso R .
H1081 H 0.0136 0.3114 0.1944 0.0781 1.0000 Uiso R .
H1082 H 0.0304 0.3535 0.1506 0.0776 1.0000 Uiso R .
H1083 H 0.0058 0.4079 0.1621 0.0779 1.0000 Uiso R .
H1091 H -0.0097 0.2861 0.0251 0.0768 1.0000 Uiso R .
H1092 H 0.0175 0.3282 0.0483 0.0770 1.0000 Uiso R .
H1093 H -0.0069 0.3917 0.0504 0.0770 1.0000 Uiso R .
H1101 H -0.0545 0.2993 0.2048 0.1258 1.0000 Uiso R .
H1102 H -0.0550 0.3991 0.1717 0.1263 1.0000 Uiso R .
H1103 H -0.0796 0.3328 0.1655 0.1258 1.0000 Uiso R .
H1111 H -0.0583 0.2939 0.0329 0.1019 1.0000 Uiso R .
H1112 H -0.0594 0.3950 0.0638 0.1021 1.0000 Uiso R .
H1113 H -0.0828 0.3241 0.0604 0.1018 1.0000 Uiso R .
H1121 H 0.0066 0.1253 0.0685 0.0627 1.0000 Uiso R .
H1122 H -0.0069 0.0316 0.0860 0.0632 1.0000 Uiso R .
H1123 H -0.0111 0.0686 0.0215 0.0631 1.0000 Uiso R .
H1131 H -0.0686 0.1319 0.0729 0.0749 1.0000 Uiso R .
H1132 H -0.0536 0.0341 0.0864 0.0752 1.0000 Uiso R .
H1133 H -0.0579 0.0749 0.0226 0.0747 1.0000 Uiso R .
H1141 H 0.0504 0.1948 0.1420 0.0648 1.0000 Uiso R .
H1142 H 0.0795 0.2036 0.1372 0.0647 1.0000 Uiso R .
H1143 H 0.0596 0.1904 0.0811 0.0651 1.0000 Uiso R .
H1151 H 0.0864 -0.0396 0.0992 0.0570 1.0000 Uiso R .
H1152 H 0.1019 0.0577 0.1052 0.0569 1.0000 Uiso R .
H1153 H 0.0798 0.0420 0.0527 0.0569 1.0000 Uiso R .
H1161 H 0.0382 -0.0624 0.0796 0.0609 1.0000 Uiso R .
H1162 H 0.0477 -0.1703 0.0845 0.0607 1.0000 Uiso R .
H1163 H 0.0224 -0.1396 0.1072 0.0609 1.0000 Uiso R .
H1171 H 0.0608 -0.1584 0.2408 0.0697 1.0000 Uiso R .
H1172 H 0.0336 -0.1851 0.2061 0.0697 1.0000 Uiso R .
H1173 H 0.0581 -0.2342 0.1900 0.0697 1.0000 Uiso R .
H1181 H 0.0628 0.0886 0.2925 0.1198 1.0000 Uiso R .
H1182 H 0.0927 0.0982 0.3032 0.1201 1.0000 Uiso R .
H1183 H 0.0795 0.0050 0.3240 0.1201 1.0000 Uiso R .
H1191 H 0.1048 -0.0694 0.2003 0.0741 1.0000 Uiso R .
H1192 H 0.1075 -0.0874 0.2668 0.0742 1.0000 Uiso R .
H1193 H 0.1185 0.0072 0.2438 0.0742 1.0000 Uiso R .
Fe1 Fe 0.141867(12) 0.79107(4) -0.04050(3) 0.0322 1.0000 Uani . .
Fe2 Fe 0.192362(13) 0.75886(5) 0.22796(3) 0.0393 1.0000 Uani . .
Fe101 Fe -0.031104(12) -0.24014(4) 0.12832(3) 0.0322 1.0000 Uani . .

loop_
_atom_site_aniso_label
_atom_site_aniso_U_11
_atom_site_aniso_U_22
_atom_site_aniso_U_33
_atom_site_aniso_U_23
_atom_site_aniso_U_13
_atom_site_aniso_U_12
Yb1 0.02684(8) 0.02084(8) 0.02962(9) -0.00077(7) 0.00612(6) 0.00043(8)
Yb101 0.02970(13) 0.02504(12) 0.02261(13) 0.0000 0.00692(10) 0.0000
C1 0.047(3) 0.044(3) 0.038(3) 0.009(2) 0.016(2) 0.010(2)
C2 0.067(4) 0.040(3) 0.042(3) 0.007(2) 0.015(2) -0.005(3)
C3 0.082(5) 0.058(4) 0.130(7) -0.028(5) 0.049(5) 0.009(4)
C4 0.065(4) 0.031(3) 0.124(6) 0.007(4) -0.036(4) 0.005(3)
C5 0.200(10) 0.029(3) 0.064(4) -0.008(3) 0.066(5) -0.034(4)
C6 0.040(3) 0.036(3) 0.154(8) 0.004(4) -0.008(4) -0.005(2)
C7 0.125(7) 0.074(5) 0.051(4) -0.012(3) -0.003(4) -0.034(5)
C8 0.039(3) 0.044(3) 0.060(3) -0.014(2) 0.007(2) -0.003(2)
C9 0.041(3) 0.039(3) 0.073(4) -0.005(3) -0.001(3) -0.014(2)
C10 0.073(4) 0.038(3) 0.066(4) -0.004(3) 0.003(3) 0.007(3)
C11 0.069(4) 0.038(3) 0.070(4) -0.002(3) -0.010(3) 0.000(3)
C12 0.114(6) 0.047(3) 0.037(3) -0.001(2) 0.005(3) -0.012(3)
C13 0.070(4) 0.038(3) 0.065(4) 0.000(3) 0.003(3) -0.020(3)
C14 0.081(4) 0.028(2) 0.060(4) -0.008(2) -0.004(3) -0.008(3)
C15 0.042(3) 0.040(3) 0.059(3) 0.012(2) 0.012(2) -0.010(2)
C16 0.068(3) 0.036(3) 0.044(3) -0.006(2) -0.005(2) -0.012(2)
C17 0.064(4) 0.047(3) 0.059(3) 0.018(3) -0.009(3) -0.010(3)
C18 0.064(4) 0.057(3) 0.064(4) 0.018(3) 0.021(3) -0.017(3)
C19 0.054(3) 0.042(3) 0.062(3) 0.006(2) 0.010(3) 0.010(2)
C20 0.066(4) 0.054(3) 0.066(4) -0.012(3) 0.031(3) 0.006(3)
C21 0.050(3) 0.049(3) 0.064(3) 0.010(3) 0.020(3) 0.007(2)
C22 0.128(7) 0.054(4) 0.178(9) 0.054(5) 0.095(6) 0.039(4)
C23 0.084(4) 0.046(3) 0.072(4) 0.005(3) 0.032(3) -0.018(3)
C24 0.053(4) 0.074(4) 0.078(4) -0.024(3) 0.003(3) -0.024(3)
C25 0.082(6) 0.38(2) 0.081(6) -0.081(9) -0.020(5) -0.012(9)
C26 0.158(8) 0.085(5) 0.096(6) -0.053(5) 0.064(6) -0.030(5)
C27 0.068(4) 0.054(3) 0.043(3) -0.010(2) -0.007(2) 0.006(3)
C28 0.037(3) 0.061(3) 0.047(3) 0.003(2) 0.004(2) 0.003(2)
C29 0.054(3) 0.034(2) 0.053(3) 0.002(2) 0.019(2) -0.001(2)
C30 0.048(3) 0.047(3) 0.047(3) -0.015(2) 0.006(2) -0.003(2)
C31 0.085(4) 0.036(3) 0.047(3) 0.009(2) 0.018(3) 0.019(3)
C32 0.050(3) 0.060(3) 0.037(3) 0.004(2) 0.024(2) 0.003(2)
C33 0.064(4) 0.025(2) 0.086(4) -0.001(3) -0.007(3) 0.004(2)
C34 0.054(3) 0.041(3) 0.065(4) 0.014(2) 0.024(3) 0.007(2)
C35 0.042(3) 0.093(5) 0.120(6) 0.047(4) -0.020(3) -0.024(3)
C36 0.054(3) 0.059(3) 0.074(4) -0.006(3) -0.017(3) 0.007(3)
C37 0.060(3) 0.027(2) 0.077(4) 0.001(2) 0.025(3) 0.003(2)
C38 0.064(4) 0.043(3) 0.137(6) 0.015(3) 0.067(4) 0.004(3)
C101 0.041(3) 0.038(3) 0.038(3) -0.003(2) 0.011(2) -0.009(2)
C102 0.041(3) 0.042(3) 0.040(3) -0.007(2) 0.012(2) -0.008(2)
C103 0.069(4) 0.036(3) 0.038(3) -0.011(2) 0.009(2) 0.001(2)
C104 0.056(3) 0.035(3) 0.040(3) -0.004(2) -0.003(2) -0.010(2)
C105 0.049(3) 0.036(3) 0.045(3) 0.004(2) 0.010(2) -0.007(2)
C106 0.046(3) 0.046(3) 0.037(3) 0.002(2) -0.005(2) 0.005(2)
C107 0.052(3) 0.047(3) 0.055(3) -0.013(2) 0.009(2) 0.010(2)
C108 0.059(3) 0.036(3) 0.061(3) -0.006(2) 0.006(3) -0.013(2)
C109 0.049(3) 0.060(3) 0.045(3) 0.016(2) 0.007(2) -0.010(3)
C110 0.084(5) 0.109(6) 0.062(4) -0.021(4) 0.015(3) 0.053(4)
C111 0.051(3) 0.084(4) 0.070(4) 0.040(3) 0.007(3) 0.026(3)
C112 0.038(2) 0.049(3) 0.041(3) -0.012(2) 0.010(2) 0.002(2)
C113 0.042(3) 0.067(3) 0.043(3) -0.018(2) 0.012(2) -0.013(2)
C114 0.051(3) 0.034(2) 0.047(3) 0.000(2) 0.014(2) -0.004(2)
C115 0.036(2) 0.042(2) 0.039(2) -0.004(2) 0.0151(18) -0.002(2)
C116 0.037(2) 0.045(3) 0.042(3) -0.005(2) 0.008(2) -0.005(2)
C117 0.051(3) 0.034(2) 0.059(3) 0.011(2) 0.020(2) 0.004(2)
C118 0.061(4) 0.130(6) 0.047(3) -0.033(4) -0.006(3) 0.039(4)
C119 0.037(3) 0.061(3) 0.048(3) 0.003(2) 0.000(2) 0.015(2)
P1 0.0345(6) 0.0265(5) 0.0300(6) -0.0011(4) 0.0077(4) -0.0028(5)
P2 0.0365(6) 0.0255(5) 0.0337(6) 0.0017(5) 0.0043(5) 0.0000(5)
P3 0.0301(5) 0.0283(5) 0.0295(5) -0.0006(5) 0.0098(4) 0.0013(5)
P4 0.0269(5) 0.0230(5) 0.0606(7) 0.0057(5) 0.0103(5) 0.0000(5)
P101 0.0310(6) 0.0301(6) 0.0258(5) 0.0016(4) 0.0042(4) 0.0029(4)
P102 0.0287(5) 0.0337(6) 0.0271(5) 0.0009(4) 0.0087(4) 0.0034(5)
N1 0.042(2) 0.0308(19) 0.036(2) -0.0007(15) 0.0034(16) -0.0124(17)
N2 0.046(2) 0.039(2) 0.039(2) 0.0075(17) 0.0056(17) -0.0095(18)
N3 0.044(2) 0.038(2) 0.042(2) -0.0012(17) 0.0153(18) 0.0085(18)
N4 0.047(2) 0.032(2) 0.066(3) 0.0140(19) 0.020(2) 0.0140(18)
N5 0.041(2) 0.039(2) 0.046(2) -0.0021(18) 0.0097(18) -0.0109(18)
N6 0.071(3) 0.069(3) 0.041(3) -0.015(2) 0.011(2) -0.023(3)
N7 0.041(2) 0.039(2) 0.0311(19) -0.0031(17) 0.0042(15) 0.0031(18)
N8 0.040(2) 0.0321(19) 0.035(2) -0.0018(15) 0.0086(16) -0.0034(16)
N9 0.048(2) 0.040(2) 0.035(2) 0.0052(18) 0.0170(16) 0.0044(19)
N10 0.032(2) 0.0260(19) 0.066(3) 0.0045(18) 0.0124(18) 0.0049(16)
N11 0.031(2) 0.040(2) 0.073(3) 0.010(2) 0.0038(18) -0.0057(18)
N12 0.038(2) 0.0236(18) 0.082(3) 0.010(2) 0.031(2) 0.0013(17)
N101 0.040(2) 0.037(2) 0.034(2) 0.0057(16) 0.0032(16) -0.0083(17)
N102 0.039(2) 0.044(2) 0.044(2) 0.0032(18) 0.0057(17) 0.0163(18)
N103 0.0316(19) 0.041(2) 0.0277(19) -0.0026(15) 0.0038(14) -0.0006(16)
N104 0.041(2) 0.0315(18) 0.039(2) 0.0022(16) 0.0189(16) 0.0043(17)
N105 0.037(2) 0.0346(19) 0.0299(19) 0.0015(15) 0.0111(15) 0.0020(16)
N106 0.038(2) 0.055(3) 0.0296(19) -0.0031(17) 0.0028(15) 0.0093(18)
O1 0.087(3) 0.046(2) 0.060(2) 0.0272(19) 0.026(2) 0.020(2)
O2 0.137(4) 0.064(3) 0.053(3) -0.016(2) 0.018(3) -0.023(3)
O3 0.063(3) 0.054(2) 0.087(3) -0.043(2) 0.002(2) -0.009(2)
O4 0.068(3) 0.064(3) 0.088(3) 0.025(2) -0.013(2) -0.007(2)
O5 0.0433(18) 0.0293(15) 0.0330(16) -0.0081(13) 0.0101(13) -0.0050(13)
O6 0.047(2) 0.045(2) 0.048(2) 0.0181(16) 0.0083(15) 0.0184(16)
O7 0.0381(17) 0.0395(17) 0.0408(17) -0.0044(14) 0.0154(13) 0.0013(14)
O8 0.0336(16) 0.0307(15) 0.0488(18) 0.0006(14) 0.0117(13) -0.0020(13)
O101 0.082(3) 0.0393(19) 0.048(2) -0.0159(16) 0.0194(18) -0.0184(19)
O102 0.069(3) 0.058(2) 0.040(2) 0.0041(18) 0.0115(17) -0.0142(19)
O103 0.0361(16) 0.0389(17) 0.0244(15) 0.0060(12) 0.0025(12) 0.0045(13)
O104 0.0363(16) 0.0445(17) 0.0303(16) 0.0004(13) 0.0125(12) 0.0099(14)
Fe1 0.0343(3) 0.0296(3) 0.0333(3) 0.0059(3) 0.0066(3) 0.0035(3)
Fe2 0.0407(4) 0.0296(3) 0.0462(4) -0.0108(3) 0.0014(3) -0.0075(3)
Fe101 0.0334(3) 0.0327(3) 0.0310(3) -0.0083(3) 0.0061(2) -0.0060(3)

loop_
_atom_type_symbol
_atom_type_scat_dispersion_real
_atom_type_scat_dispersion_imag
_atom_type_scat_Cromer_Mann_a1
_atom_type_scat_Cromer_Mann_b1
_atom_type_scat_Cromer_Mann_a2
_atom_type_scat_Cromer_Mann_b2
_atom_type_scat_Cromer_Mann_a3
_atom_type_scat_Cromer_Mann_b3
_atom_type_scat_Cromer_Mann_a4
_atom_type_scat_Cromer_Mann_b4
_atom_type_scat_Cromer_Mann_c
_atom_type_scat_source
Fe 0.3463 0.8444 11.7695 4.7611 7.3573 0.3072 3.5222 15.3535 2.3045 76.8805 1.0369 'International Tables Vol C 4.2.6.8 and 6.1.1.4'
Yb -0.3850 5.5486 28.6641 1.9889 15.4345 0.2571 15.3087 10.6647 2.9896 100.4170 7.5667 'International Tables Vol C 4.2.6.8 and 6.1.1.4'
C 0.0033 0.0016 2.3100 20.8439 1.0200 10.2075 1.5886 0.5687 0.8650 51.6512 0.2156 'International Tables Vol C 4.2.6.8 and 6.1.1.4'
N 0.0061 0.0033 12.2126 0.0057 3.1322 9.8933 2.0125 28.9975 1.1663 0.5826 -11.5290 'International Tables Vol C 4.2.6.8 and 6.1.1.4'
O 0.0106 0.0060 3.0485 13.2771 2.2868 5.7011 1.5463 0.3239 0.8670 32.9089 0.2508 'International Tables Vol C 4.2.6.8 and 6.1.1.4'
P 0.1023 0.0942 6.4345 1.9067 4.1791 27.1570 1.7800 0.5260 1.4908 68.1645 1.1149 'International Tables Vol C 4.2.6.8 and 6.1.1.4'
H 0.0000 0.0000 0.4930 10.5109 0.3229 26.1257 0.1402 3.1424 0.0408 57.7998 0.0030 'International Tables Vol C 4.2.6.8 and 6.1.1.4'

loop_
_geom_angle_atom_site_label_1
_geom_angle_site_symmetry_1
_geom_angle_atom_site_label_2
_geom_angle_atom_site_label_3
_geom_angle_site_symmetry_3
_geom_angle
_geom_angle_publ_flag
P2 . Yb1 O1 . 173.77(10) yes
P2 . Yb1 O3 . 90.17(11) yes
O1 . Yb1 O3 . 83.60(15) yes
P2 . Yb1 O5 . 91.85(8) yes
O1 . Yb1 O5 . 94.35(12) yes
O3 . Yb1 O5 . 175.65(12) yes
P2 . Yb1 O6 . 1.52(9) yes
O1 . Yb1 O6 . 175.17(14) yes
O3 . Yb1 O6 . 91.58(14) yes
O5 . Yb1 O6 . 90.48(12) yes
P2 . Yb1 O7 . 92.27(8) yes
O1 . Yb1 O7 . 87.08(12) yes
O3 . Yb1 O7 . 85.54(12) yes
O5 . Yb1 O7 . 90.53(11) yes
O6 . Yb1 O7 . 92.94(11) yes
P2 . Yb1 O8 . 90.59(8) yes
O1 . Yb1 O8 . 89.35(12) yes
O3 . Yb1 O8 . 87.75(12) yes
O5 . Yb1 O8 . 96.07(10) yes
O6 . Yb1 O8 . 90.08(11) yes
O7 . Yb1 O8 . 172.72(11) yes
O101 6_555 Yb101 O104 6_555 88.16(11) yes
O101 6_555 Yb101 O103 6_555 92.99(12) yes
O104 6_555 Yb101 O103 6_555 93.00(10) yes
O101 6_555 Yb101 O101 . 81.52(19) yes
O104 6_555 Yb101 O101 . 88.05(11) yes
O103 6_555 Yb101 O101 . 174.38(12) yes
O101 6_555 Yb101 O103 . 174.38(12) yes
O104 6_555 Yb101 O103 . 90.46(10) yes
O103 6_555 Yb101 O103 . 92.53(15) yes
O101 . Yb101 O103 . 92.99(12) yes
O101 6_555 Yb101 O104 . 88.05(11) yes
O104 6_555 Yb101 O104 . 174.99(15) yes
O103 6_555 Yb101 O104 . 90.46(10) yes
O101 . Yb101 O104 . 88.16(11) yes
O103 . Yb101 O104 . 93.00(10) yes
O1 . C1 Fe1 . 177.6(4) yes
O2 . C2 Fe1 . 179.5(5) yes
C4 . C3 C7 . 109.5(7) yes
C4 . C3 H31 . 125.0 no
C7 . C3 H31 . 125.5 no
C4 . C3 Fe1 . 72.6(4) yes
C7 . C3 Fe1 . 70.4(4) yes
H31 . C3 Fe1 . 125.3 no
C3 . C4 C5 . 108.7(6) yes
C3 . C4 H41 . 125.8 no
C5 . C4 H41 . 125.5 no
C3 . C4 Fe1 . 71.3(4) yes
C5 . C4 Fe1 . 69.0(3) yes
H41 . C4 Fe1 . 124.5 no
C4 . C5 C6 . 105.2(6) yes
C4 . C5 H51 . 127.6 no
C6 . C5 H51 . 127.2 no
C4 . C5 Fe1 . 70.8(3) yes
C6 . C5 Fe1 . 70.7(3) yes
H51 . C5 Fe1 . 125.7 no
C5 . C6 C7 . 105.2(6) yes
C5 . C6 H61 . 127.7 no
C7 . C6 H61 . 127.0 no
C5 . C6 Fe1 . 69.5(3) yes
C7 . C6 Fe1 . 69.9(4) yes
H61 . C6 Fe1 . 126.0 no
C6 . C7 C3 . 111.4(7) yes
C6 . C7 H71 . 124.2 no
C3 . C7 H71 . 124.3 no
C6 . C7 Fe1 . 72.1(4) yes
C3 . C7 Fe1 . 72.0(4) yes
H71 . C7 Fe1 . 123.8 no
O3 . C8 Fe2 . 178.8(5) yes
O4 . C9 Fe2 . 178.9(5) yes
C11 . C10 C14 . 107.9(6) yes
C11 . C10 H101 . 126.6 no
C14 . C10 H101 . 125.6 no
C11 . C10 Fe2 . 70.4(3) yes
C14 . C10 Fe2 . 69.3(3) yes
H101 . C10 Fe2 . 125.8 no
C10 . C11 C12 . 108.6(5) yes
C10 . C11 H111 . 125.4 no
C12 . C11 H111 . 126.0 no
C10 . C11 Fe2 . 71.5(3) yes
C12 . C11 Fe2 . 70.0(3) yes
H111 . C11 Fe2 . 125.3 no
C11 . C12 C13 . 106.8(5) yes
C11 . C12 H121 . 127.3 no
C13 . C12 H121 . 125.8 no
C11 . C12 Fe2 . 70.0(3) yes
C13 . C12 Fe2 . 70.6(3) yes
H121 . C12 Fe2 . 124.9 no
C12 . C13 C14 . 107.4(6) yes
C12 . C13 H131 . 126.6 no
C14 . C13 H131 . 126.0 no
C12 . C13 Fe2 . 70.2(3) yes
C14 . C13 Fe2 . 69.6(3) yes
H131 . C13 Fe2 . 125.1 no
C10 . C14 C13 . 109.3(5) yes
C10 . C14 H141 . 125.7 no
C13 . C14 H141 . 125.0 no
C10 . C14 Fe2 . 71.7(3) yes
C13 . C14 Fe2 . 71.4(3) yes
H141 . C14 Fe2 . 124.8 no
N1 . C15 H151 . 110.8 no
N1 . C15 H152 . 110.2 no
H151 . C15 H152 . 109.6 no
N1 . C15 H153 . 109.2 no
H151 . C15 H153 . 108.5 no
H152 . C15 H153 . 108.4 no
N1 . C16 H161 . 109.2 no
N1 . C16 H162 . 109.9 no
H161 . C16 H162 . 109.8 no
N1 . C16 H163 . 109.0 no
H161 . C16 H163 . 109.5 no
H162 . C16 H163 . 109.4 no
N2 . C17 H171 . 111.1 no
N2 . C17 H172 . 111.7 no
H171 . C17 H172 . 107.3 no
N2 . C17 H173 . 110.3 no
H171 . C17 H173 . 108.5 no
H172 . C17 H173 . 107.9 no
N2 . C18 H181 . 110.5 no
N2 . C18 H182 . 108.9 no
H181 . C18 H182 . 110.1 no
N2 . C18 H183 . 108.4 no
H181 . C18 H183 . 109.8 no
H182 . C18 H183 . 109.2 no
N3 . C19 H191 . 109.8 no
N3 . C19 H192 . 109.9 no
H191 . C19 H192 . 109.9 no
N3 . C19 H193 . 107.6 no
H191 . C19 H193 . 109.9 no
H192 . C19 H193 . 109.7 no
N3 . C20 H201 . 110.4 no
N3 . C20 H202 . 109.4 no
H201 . C20 H202 . 108.6 no
N3 . C20 H203 . 110.1 no
H201 . C20 H203 . 109.3 no
H202 . C20 H203 . 109.1 no
N4 . C21 H211 . 110.0 no
N4 . C21 H212 . 109.5 no
H211 . C21 H212 . 108.9 no
N4 . C21 H213 . 108.9 no
H211 . C21 H213 . 109.8 no
H212 . C21 H213 . 109.8 no
N4 . C22 H221 . 110.4 no
N4 . C22 H222 . 109.1 no
H221 . C22 H222 . 109.9 no
N4 . C22 H223 . 108.9 no
H221 . C22 H223 . 109.6 no
H222 . C22 H223 . 109.0 no
N5 . C23 H231 . 110.0 no
N5 . C23 H232 . 108.0 no
H231 . C23 H232 . 109.6 no
N5 . C23 H233 . 109.3 no
H231 . C23 H233 . 110.3 no
H232 . C23 H233 . 109.6 no
N5 . C24 H241 . 110.0 no
N5 . C24 H242 . 109.0 no
H241 . C24 H242 . 108.9 no
N5 . C24 H243 . 110.1 no
H241 . C24 H243 . 108.9 no
H242 . C24 H243 . 110.0 no
N6 . C25 H251 . 109.8 no
N6 . C25 H252 . 110.0 no
H251 . C25 H252 . 109.3 no
N6 . C25 H253 . 109.4 no
H251 . C25 H253 . 108.7 no
H252 . C25 H253 . 109.7 no
N6 . C26 H261 . 109.0 no
N6 . C26 H262 . 110.3 no
H261 . C26 H262 . 109.6 no
N6 . C26 H263 . 109.0 no
H261 . C26 H263 . 110.1 no
H262 . C26 H263 . 108.9 no
N7 . C27 H271 . 109.7 no
N7 . C27 H272 . 109.3 no
H271 . C27 H272 . 109.9 no
N7 . C27 H273 . 109.1 no
H271 . C27 H273 . 109.5 no
H272 . C27 H273 . 109.4 no
N7 . C28 H281 . 109.3 no
N7 . C28 H282 . 109.4 no
H281 . C28 H282 . 108.6 no
N7 . C28 H283 . 111.3 no
H281 . C28 H283 . 109.0 no
H282 . C28 H283 . 109.1 no
N8 . C29 H291 . 109.6 no
N8 . C29 H292 . 109.7 no
H291 . C29 H292 . 109.0 no
N8 . C29 H293 . 109.5 no
H291 . C29 H293 . 109.4 no
H292 . C29 H293 . 109.6 no
N8 . C30 H301 . 109.1 no
N8 . C30 H302 . 109.3 no
H301 . C30 H302 . 109.1 no
N8 . C30 H303 . 111.0 no
H301 . C30 H303 . 108.9 no
H302 . C30 H303 . 109.4 no
N9 . C31 H311 . 109.2 no
N9 . C31 H312 . 110.7 no
H311 . C31 H312 . 109.4 no
N9 . C31 H313 . 108.6 no
H311 . C31 H313 . 109.6 no
H312 . C31 H313 . 109.4 no
N9 . C32 H321 . 111.5 no
N9 . C32 H322 . 109.4 no
H321 . C32 H322 . 109.5 no
N9 . C32 H323 . 109.1 no
H321 . C32 H323 . 108.8 no
H322 . C32 H323 . 108.5 no
N10 . C33 H331 . 108.7 no
N10 . C33 H332 . 110.6 no
H331 . C33 H332 . 108.8 no
N10 . C33 H333 . 110.5 no
H331 . C33 H333 . 109.0 no
H332 . C33 H333 . 109.3 no
N10 . C34 H341 . 108.9 no
N10 . C34 H342 . 110.1 no
H341 . C34 H342 . 109.1 no
N10 . C34 H343 . 109.0 no
H341 . C34 H343 . 109.7 no
H342 . C34 H343 . 110.0 no
N11 . C35 H351 . 110.6 no
N11 . C35 H352 . 110.3 no
H351 . C35 H352 . 109.5 no
N11 . C35 H353 . 108.5 no
H351 . C35 H353 . 109.1 no
H352 . C35 H353 . 108.8 no
N11 . C36 H361 . 110.4 no
N11 . C36 H362 . 110.1 no
H361 . C36 H362 . 109.0 no
N11 . C36 H363 . 109.7 no
H361 . C36 H363 . 108.9 no
H362 . C36 H363 . 108.9 no
N12 . C37 H371 . 109.5 no
N12 . C37 H372 . 110.7 no
H371 . C37 H372 . 110.2 no
N12 . C37 H373 . 108.0 no
H371 . C37 H373 . 108.8 no
H372 . C37 H373 . 109.7 no
N12 . C38 H381 . 108.5 no
N12 . C38 H382 . 109.3 no
H381 . C38 H382 . 109.0 no
N12 . C38 H383 . 110.5 no
H381 . C38 H383 . 109.9 no
H382 . C38 H383 . 109.7 no
O101 . C101 Fe101 . 178.6(4) yes
O102 . C102 Fe101 . 178.5(4) yes
C104 . C103 C107 . 108.5(4) yes
C104 . C103 H1031 . 125.6 no
C107 . C103 H1031 . 125.9 no
C104 . C103 Fe101 . 70.4(3) yes
C107 . C103 Fe101 . 71.0(3) yes
H1031 . C103 Fe101 . 124.0 no
C103 . C104 C105 . 109.1(4) yes
C103 . C104 H1041 . 125.5 no
C105 . C104 H1041 . 125.3 no
C103 . C104 Fe101 . 70.6(3) yes
C105 . C104 Fe101 . 71.1(3) yes
H1041 . C104 Fe101 . 125.0 no
C104 . C105 C106 . 107.1(4) yes
C104 . C105 H1051 . 126.6 no
C106 . C105 H1051 . 126.3 no
C104 . C105 Fe101 . 70.3(3) yes
C106 . C105 Fe101 . 69.3(3) yes
H1051 . C105 Fe101 . 126.0 no
C105 . C106 C107 . 109.1(4) yes
C105 . C106 H1061 . 125.5 no
C107 . C106 H1061 . 125.4 no
C105 . C106 Fe101 . 71.3(3) yes
C107 . C106 Fe101 . 71.6(3) yes
H1061 . C106 Fe101 . 124.1 no
C106 . C107 C103 . 106.2(5) yes
C106 . C107 H1071 . 127.0 no
C103 . C107 H1071 . 126.8 no
C106 . C107 Fe101 . 68.9(3) yes
C103 . C107 Fe101 . 69.8(3) yes
H1071 . C107 Fe101 . 126.4 no
N101 . C108 H1081 . 109.0 no
N101 . C108 H1082 . 109.8 no
H1081 . C108 H1082 . 108.5 no
N101 . C108 H1083 . 111.7 no
H1081 . C108 H1083 . 108.8 no
H1082 . C108 H1083 . 108.8 no
N101 . C109 H1091 . 109.6 no
N101 . C109 H1092 . 107.9 no
H1091 . C109 H1092 . 109.9 no
N101 . C109 H1093 . 110.3 no
H1091 . C109 H1093 . 109.6 no
H1092 . C109 H1093 . 109.5 no
N102 . C110 H1101 . 110.0 no
N102 . C110 H1102 . 110.1 no
H1101 . C110 H1102 . 109.7 no
N102 . C110 H1103 . 108.8 no
H1101 . C110 H1103 . 108.5 no
H1102 . C110 H1103 . 109.7 no
N102 . C111 H1111 . 109.7 no
N102 . C111 H1112 . 109.7 no
H1111 . C111 H1112 . 108.9 no
N102 . C111 H1113 . 110.2 no
H1111 . C111 H1113 . 109.1 no
H1112 . C111 H1113 . 109.1 no
N103 . C112 H1121 . 109.9 no
N103 . C112 H1122 . 109.5 no
H1121 . C112 H1122 . 109.3 no
N103 . C112 H1123 . 110.6 no
H1121 . C112 H1123 . 107.8 no
H1122 . C112 H1123 . 109.6 no
N103 . C113 H1131 . 110.0 no
N103 . C113 H1132 . 110.0 no
H1131 . C113 H1132 . 109.2 no
N103 . C113 H1133 . 108.9 no
H1131 . C113 H1133 . 109.5 no
H1132 . C113 H1133 . 109.3 no
N104 . C114 H1141 . 110.1 no
N104 . C114 H1142 . 108.4 no
H1141 . C114 H1142 . 109.6 no
N104 . C114 H1143 . 109.8 no
H1141 . C114 H1143 . 109.6 no
H1142 . C114 H1143 . 109.3 no
N104 . C115 H1151 . 108.3 no
N104 . C115 H1152 . 109.9 no
H1151 . C115 H1152 . 109.5 no
N104 . C115 H1153 . 108.7 no
H1151 . C115 H1153 . 109.6 no
H1152 . C115 H1153 . 110.8 no
N105 . C116 H1161 . 109.9 no
N105 . C116 H1162 . 110.2 no
H1161 . C116 H1162 . 109.5 no
N105 . C116 H1163 . 110.5 no
H1161 . C116 H1163 . 107.6 no
H1162 . C116 H1163 . 109.1 no
N105 . C117 H1171 . 110.6 no
N105 . C117 H1172 . 110.3 no
H1171 . C117 H1172 . 110.5 no
N105 . C117 H1173 . 109.1 no
H1171 . C117 H1173 . 108.5 no
H1172 . C117 H1173 . 107.8 no
N106 . C118 H1181 . 110.0 no
N106 . C118 H1182 . 109.3 no
H1181 . C118 H1182 . 109.6 no
N106 . C118 H1183 . 109.1 no
H1181 . C118 H1183 . 109.2 no
H1182 . C118 H1183 . 109.6 no
N106 . C119 H1191 . 110.3 no
N106 . C119 H1192 . 109.6 no
H1191 . C119 H1192 . 108.1 no
N106 . C119 H1193 . 111.0 no
H1191 . C119 H1193 . 109.3 no
H1192 . C119 H1193 . 108.6 no
N1 . P1 N2 . 103.6(2) yes
N1 . P1 N3 . 114.8(2) yes
N2 . P1 N3 . 104.3(2) yes
N1 . P1 O5 . 108.09(18) yes
N2 . P1 O5 . 117.79(19) yes
N3 . P1 O5 . 108.41(19) yes
Yb1 . P2 N4 . 111.50(15) yes
Yb1 . P2 N5 . 111.24(15) yes
N4 . P2 N5 . 108.8(2) yes
Yb1 . P2 N6 . 110.16(19) yes
N4 . P2 N6 . 108.4(3) yes
N5 . P2 N6 . 106.6(2) yes
Yb1 . P2 O6 . 2.38(14) yes
N4 . P2 O6 . 109.7(2) yes
N5 . P2 O6 . 110.8(2) yes
N6 . P2 O6 . 112.4(2) yes
N7 . P3 N8 . 102.9(2) yes
N7 . P3 N9 . 113.3(2) yes
N8 . P3 N9 . 104.78(19) yes
N7 . P3 O7 . 108.62(18) yes
N8 . P3 O7 . 118.72(19) yes
N9 . P3 O7 . 108.61(19) yes
N10 . P4 N11 . 106.9(2) yes
N10 . P4 N12 . 102.6(2) yes
N11 . P4 N12 . 110.6(2) yes
N10 . P4 O8 . 117.61(18) yes
N11 . P4 O8 . 108.7(2) yes
N12 . P4 O8 . 110.19(19) yes
N101 . P101 N102 . 114.7(2) yes
N101 . P101 N103 . 103.48(19) yes
N102 . P101 N103 . 103.8(2) yes
N101 . P101 O103 . 108.06(18) yes
N102 . P101 O103 . 108.73(19) yes
N103 . P101 O103 . 118.29(19) yes
N104 . P102 N105 . 102.70(18) yes
N104 . P102 N106 . 113.6(2) yes
N105 . P102 N106 . 104.4(2) yes
N104 . P102 O104 . 109.35(18) yes
N105 . P102 O104 . 118.49(18) yes
N106 . P102 O104 . 108.38(18) yes
C15 . N1 C16 . 112.6(4) yes
C15 . N1 P1 . 118.1(3) yes
C16 . N1 P1 . 120.0(3) yes
C18 . N2 C17 . 112.1(4) yes
C18 . N2 P1 . 118.6(3) yes
C17 . N2 P1 . 120.2(3) yes
C20 . N3 C19 . 112.4(4) yes
C20 . N3 P1 . 122.8(4) yes
C19 . N3 P1 . 119.2(3) yes
C21 . N4 C22 . 112.5(4) yes
C21 . N4 P2 . 121.6(3) yes
C22 . N4 P2 . 124.8(4) yes
C23 . N5 C24 . 115.0(4) yes
C23 . N5 P2 . 124.7(4) yes
C24 . N5 P2 . 119.1(4) yes
C26 . N6 C25 . 114.7(7) yes
C26 . N6 P2 . 118.4(5) yes
C25 . N6 P2 . 126.7(6) yes
C27 . N7 C28 . 113.5(4) yes
C27 . N7 P3 . 117.9(3) yes
C28 . N7 P3 . 121.5(3) yes
C30 . N8 C29 . 112.2(4) yes
C30 . N8 P3 . 118.9(3) yes
C29 . N8 P3 . 119.2(3) yes
C32 . N9 C31 . 113.9(4) yes
C32 . N9 P3 . 123.0(3) yes
C31 . N9 P3 . 123.1(3) yes
C34 . N10 C33 . 111.9(4) yes
C34 . N10 P4 . 119.4(3) yes
C33 . N10 P4 . 118.2(4) yes
C35 . N11 C36 . 114.5(5) yes
C35 . N11 P4 . 119.3(4) yes
C36 . N11 P4 . 122.7(3) yes
C38 . N12 C37 . 111.8(4) yes
C38 . N12 P4 . 126.8(4) yes
C37 . N12 P4 . 118.8(3) yes
C109 . N101 C108 . 113.4(4) yes
C109 . N101 P101 . 122.1(3) yes
C108 . N101 P101 . 118.9(3) yes
C111 . N102 C110 . 112.7(5) yes
C111 . N102 P101 . 122.0(3) yes
C110 . N102 P101 . 120.0(4) yes
C113 . N103 C112 . 112.1(4) yes
C113 . N103 P101 . 119.7(3) yes
C112 . N103 P101 . 119.4(3) yes
C114 . N104 C115 . 113.5(4) yes
C114 . N104 P102 . 119.0(3) yes
C115 . N104 P102 . 124.0(3) yes
C116 . N105 C117 . 112.2(4) yes
C116 . N105 P102 . 119.9(3) yes
C117 . N105 P102 . 119.4(3) yes
C119 . N106 C118 . 113.0(4) yes
C119 . N106 P102 . 122.6(3) yes
C118 . N106 P102 . 124.3(3) yes
C1 . O1 Yb1 . 162.1(4) yes
C8 . O3 Yb1 . 177.6(4) yes
P1 . O5 Yb1 . 146.27(18) yes
P2 . O6 Yb1 . 176.1(2) yes
P3 . O7 Yb1 . 156.6(2) yes
P4 . O8 Yb1 . 157.44(19) yes
C101 . O101 Yb101 . 167.7(4) yes
P101 . O103 Yb101 . 147.15(18) yes
P102 . O104 Yb101 . 151.68(19) yes
C4 . Fe1 C6 . 65.5(2) yes
C4 . Fe1 C3 . 36.1(3) yes
C6 . Fe1 C3 . 64.4(3) yes
C4 . Fe1 C5 . 40.2(3) yes
C6 . Fe1 C5 . 39.8(3) yes
C3 . Fe1 C5 . 64.5(3) yes
C4 . Fe1 C7 . 62.2(3) yes
C6 . Fe1 C7 . 38.1(3) yes
C3 . Fe1 C7 . 37.6(3) yes
C5 . Fe1 C7 . 64.3(3) yes
C4 . Fe1 C2 . 107.9(3) yes
C6 . Fe1 C2 . 132.8(3) yes
C3 . Fe1 C2 . 137.5(3) yes
C5 . Fe1 C2 . 103.4(2) yes
C7 . Fe1 C2 . 167.7(3) yes
C4 . Fe1 C1 . 151.2(3) yes
C6 . Fe1 C1 . 120.3(3) yes
C3 . Fe1 C1 . 117.4(3) yes
C5 . Fe1 C1 . 159.2(3) yes
C7 . Fe1 C1 . 103.7(3) yes
C2 . Fe1 C1 . 88.4(2) yes
C10 . Fe2 C13 . 65.5(3) yes
C10 . Fe2 C12 . 65.6(2) yes
C13 . Fe2 C12 . 39.2(2) yes
C10 . Fe2 C11 . 38.1(2) yes
C13 . Fe2 C11 . 65.8(2) yes
C12 . Fe2 C11 . 40.0(2) yes
C10 . Fe2 C14 . 39.0(2) yes
C13 . Fe2 C14 . 39.0(2) yes
C12 . Fe2 C14 . 65.5(2) yes
C11 . Fe2 C14 . 64.9(2) yes
C10 . Fe2 C9 . 119.0(3) yes
C13 . Fe2 C9 . 113.1(2) yes
C12 . Fe2 C9 . 150.4(3) yes
C11 . Fe2 C9 . 156.8(3) yes
C14 . Fe2 C9 . 99.0(2) yes
C10 . Fe2 C8 . 131.3(2) yes
C13 . Fe2 C8 . 140.7(3) yes
C12 . Fe2 C8 . 108.6(2) yes
C11 . Fe2 C8 . 104.9(2) yes
C14 . Fe2 C8 . 169.6(2) yes
C9 . Fe2 C8 . 90.0(3) yes
C107 . Fe101 C105 . 66.2(2) yes
C107 . Fe101 C103 . 39.2(2) yes
C105 . Fe101 C103 . 65.4(2) yes
C107 . Fe101 C104 . 65.7(2) yes
C105 . Fe101 C104 . 38.55(18) yes
C103 . Fe101 C104 . 39.0(2) yes
C107 . Fe101 C106 . 39.4(2) yes
C105 . Fe101 C106 . 39.46(19) yes
C103 . Fe101 C106 . 65.5(2) yes
C104 . Fe101 C106 . 65.27(19) yes
C107 . Fe101 C102 . 130.9(2) yes
C105 . Fe101 C102 . 134.9(2) yes
C103 . Fe101 C102 . 101.5(2) yes
C104 . Fe101 C102 . 103.7(2) yes
C106 . Fe101 C102 . 166.9(2) yes
C107 . Fe101 C101 . 121.8(2) yes
C105 . Fe101 C101 . 117.3(2) yes
C103 . Fe101 C101 . 160.0(2) yes
C104 . Fe101 C101 . 153.3(2) yes
C106 . Fe101 C101 . 103.3(2) yes
C102 . Fe101 C101 . 89.7(2) yes

loop_
_geom_bond_atom_site_label_1
_geom_bond_atom_site_label_2
_geom_bond_site_symmetry_2
_geom_bond_distance
_geom_bond_publ_flag
Yb1 P2 . 3.7706(11) yes
Yb1 O1 . 2.449(3) yes
Yb1 O3 . 2.438(3) yes
Yb1 O5 . 2.323(3) yes
Yb1 O6 . 2.304(3) yes
Yb1 O7 . 2.328(3) yes
Yb1 O8 . 2.342(3) yes
Yb101 O101 6_555 2.439(3) yes
Yb101 O104 6_555 2.340(3) yes
Yb101 O103 6_555 2.333(3) yes
Yb101 O101 . 2.439(3) yes
Yb101 O103 . 2.333(3) yes
Yb101 O104 . 2.340(3) yes
C1 O1 . 1.190(6) yes
C1 Fe1 . 1.699(5) yes
C2 O2 . 1.182(6) yes
C2 Fe1 . 1.702(6) yes
C3 C4 . 1.293(10) yes
C3 C7 . 1.334(11) yes
C3 H31 . 0.985 no
C3 Fe1 . 2.077(6) yes
C4 C5 . 1.430(11) yes
C4 H41 . 0.976 no
C4 Fe1 . 2.093(6) yes
C5 C6 . 1.414(10) yes
C5 H51 . 0.966 no
C5 Fe1 . 2.070(5) yes
C6 C7 . 1.351(10) yes
C6 H61 . 0.973 no
C6 Fe1 . 2.085(6) yes
C7 H71 . 0.981 no
C7 Fe1 . 2.058(6) yes
C8 O3 . 1.189(6) yes
C8 Fe2 . 1.694(5) yes
C9 O4 . 1.172(6) yes
C9 Fe2 . 1.728(6) yes
C10 C11 . 1.374(8) yes
C10 C14 . 1.400(8) yes
C10 H101 . 0.981 no
C10 Fe2 . 2.111(6) yes
C11 C12 . 1.434(9) yes
C11 H111 . 0.975 no
C11 Fe2 . 2.098(6) yes
C12 C13 . 1.409(8) yes
C12 H121 . 0.963 no
C12 Fe2 . 2.099(6) yes
C13 C14 . 1.397(8) yes
C13 H131 . 0.980 no
C13 Fe2 . 2.103(5) yes
C14 H141 . 0.982 no
C14 Fe2 . 2.081(5) yes
C15 N1 . 1.472(6) yes
C15 H151 . 0.960 no
C15 H152 . 0.970 no
C15 H153 . 0.963 no
C16 N1 . 1.462(6) yes
C16 H161 . 0.968 no
C16 H162 . 0.976 no
C16 H163 . 0.967 no
C17 N2 . 1.453(7) yes
C17 H171 . 0.965 no
C17 H172 . 0.959 no
C17 H173 . 0.960 no
C18 N2 . 1.471(6) yes
C18 H181 . 0.966 no
C18 H182 . 0.964 no
C18 H183 . 0.953 no
C19 N3 . 1.453(6) yes
C19 H191 . 0.960 no
C19 H192 . 0.962 no
C19 H193 . 0.965 no
C20 N3 . 1.456(6) yes
C20 H201 . 0.964 no
C20 H202 . 0.963 no
C20 H203 . 0.961 no
C21 N4 . 1.458(6) yes
C21 H211 . 0.964 no
C21 H212 . 0.969 no
C21 H213 . 0.958 no
C22 N4 . 1.457(7) yes
C22 H221 . 0.964 no
C22 H222 . 0.964 no
C22 H223 . 0.964 no
C23 N5 . 1.456(7) yes
C23 H231 . 0.961 no
C23 H232 . 0.959 no
C23 H233 . 0.966 no
C24 N5 . 1.453(6) yes
C24 H241 . 0.967 no
C24 H242 . 0.961 no
C24 H243 . 0.951 no
C25 N6 . 1.416(10) yes
C25 H251 . 0.959 no
C25 H252 . 0.968 no
C25 H253 . 0.960 no
C26 N6 . 1.458(9) yes
C26 H261 . 0.961 no
C26 H262 . 0.959 no
C26 H263 . 0.961 no
C27 N7 . 1.460(6) yes
C27 H271 . 0.977 no
C27 H272 . 0.967 no
C27 H273 . 0.961 no
C28 N7 . 1.447(6) yes
C28 H281 . 0.973 no
C28 H282 . 0.959 no
C28 H283 . 0.962 no
C29 N8 . 1.463(6) yes
C29 H291 . 0.963 no
C29 H292 . 0.962 no
C29 H293 . 0.958 no
C30 N8 . 1.475(6) yes
C30 H301 . 0.959 no
C30 H302 . 0.964 no
C30 H303 . 0.966 no
C31 N9 . 1.443(6) yes
C31 H311 . 0.953 no
C31 H312 . 0.957 no
C31 H313 . 0.956 no
C32 N9 . 1.459(5) yes
C32 H321 . 0.958 no
C32 H322 . 0.963 no
C32 H323 . 0.964 no
C33 N10 . 1.457(6) yes
C33 H331 . 0.963 no
C33 H332 . 0.953 no
C33 H333 . 0.962 no
C34 N10 . 1.474(7) yes
C34 H341 . 0.956 no
C34 H342 . 0.963 no
C34 H343 . 0.952 no
C35 N11 . 1.473(6) yes
C35 H351 . 0.961 no
C35 H352 . 0.960 no
C35 H353 . 0.967 no
C36 N11 . 1.454(7) yes
C36 H361 . 0.950 no
C36 H362 . 0.955 no
C36 H363 . 0.963 no
C37 N12 . 1.454(6) yes
C37 H371 . 0.959 no
C37 H372 . 0.956 no
C37 H373 . 0.962 no
C38 N12 . 1.478(6) yes
C38 H381 . 0.961 no
C38 H382 . 0.962 no
C38 H383 . 0.963 no
C101 O101 . 1.208(5) yes
C101 Fe101 . 1.689(5) yes
C102 O102 . 1.167(6) yes
C102 Fe101 . 1.723(5) yes
C103 C104 . 1.403(7) yes
C103 C107 . 1.414(7) yes
C103 H1031 . 0.968 no
C103 Fe101 . 2.102(5) yes
C104 C105 . 1.389(7) yes
C104 H1041 . 0.977 no
C104 Fe101 . 2.099(5) yes
C105 C106 . 1.415(7) yes
C105 H1051 . 0.987 no
C105 Fe101 . 2.109(5) yes
C106 C107 . 1.418(7) yes
C106 H1061 . 0.976 no
C106 Fe101 . 2.083(5) yes
C107 H1071 . 0.972 no
C107 Fe101 . 2.118(5) yes
C108 N101 . 1.462(6) yes
C108 H1081 . 0.958 no
C108 H1082 . 0.963 no
C108 H1083 . 0.957 no
C109 N101 . 1.463(6) yes
C109 H1091 . 0.965 no
C109 H1092 . 0.963 no
C109 H1093 . 0.960 no
C110 N102 . 1.447(6) yes
C110 H1101 . 0.965 no
C110 H1102 . 0.966 no
C110 H1103 . 0.968 no
C111 N102 . 1.455(6) yes
C111 H1111 . 0.971 no
C111 H1112 . 0.966 no
C111 H1113 . 0.966 no
C112 N103 . 1.470(5) yes
C112 H1121 . 0.953 no
C112 H1122 . 0.961 no
C112 H1123 . 0.961 no
C113 N103 . 1.475(6) yes
C113 H1131 . 0.970 no
C113 H1132 . 0.964 no
C113 H1133 . 0.965 no
C114 N104 . 1.461(6) yes
C114 H1141 . 0.955 no
C114 H1142 . 0.965 no
C114 H1143 . 0.957 no
C115 N104 . 1.458(5) yes
C115 H1151 . 0.962 no
C115 H1152 . 0.964 no
C115 H1153 . 0.955 no
C116 N105 . 1.473(6) yes
C116 H1161 . 0.963 no
C116 H1162 . 0.963 no
C116 H1163 . 0.959 no
C117 N105 . 1.461(6) yes
C117 H1171 . 0.972 no
C117 H1172 . 0.959 no
C117 H1173 . 0.964 no
C118 N106 . 1.431(6) yes
C118 H1181 . 0.964 no
C118 H1182 . 0.964 no
C118 H1183 . 0.964 no
C119 N106 . 1.463(6) yes
C119 H1191 . 0.962 no
C119 H1192 . 0.956 no
C119 H1193 . 0.962 no
P1 N1 . 1.649(4) yes
P1 N2 . 1.632(4) yes
P1 N3 . 1.644(4) yes
P1 O5 . 1.488(3) yes
P2 N4 . 1.622(4) yes
P2 N5 . 1.637(4) yes
P2 N6 . 1.621(4) yes
P2 O6 . 1.469(3) yes
P3 N7 . 1.652(4) yes
P3 N8 . 1.640(4) yes
P3 N9 . 1.635(4) yes
P3 O7 . 1.477(3) yes
P4 N10 . 1.638(4) yes
P4 N11 . 1.638(4) yes
P4 N12 . 1.627(4) yes
P4 O8 . 1.491(3) yes
P101 N101 . 1.651(4) yes
P101 N102 . 1.642(4) yes
P101 N103 . 1.630(4) yes
P101 O103 . 1.476(3) yes
P102 N104 . 1.639(4) yes
P102 N105 . 1.646(4) yes
P102 N106 . 1.638(4) yes
P102 O104 . 1.485(3) yes
